data_8104659
loop_
_publ_author_name
'Atio\(glu, Zeliha'
'Karata\,s, Halis'
'K\"okbudak, Z\"ulbiye'

_publ_section_title
;
 The crystal structure of
 5-benzoyl-1-[(E)-(4-fluorobenzylidene)amino]-4-phenylpyrimidin-2(1H)-one,
 C24H16FN3O2
;
_journal_issue 5
_journal_name_full 'Zeitschrift f\"ur Kristallographie - New Crystal Structures'
_journal_page_first 1035
_journal_page_last 1037
_journal_paper_doi 10.1515/ncrs-2021-0216
_journal_volume 236
_journal_year 2021
_chemical_formula_moiety 'C24 H16 F N3 O2'
_chemical_formula_sum 'C24 H16 F N3 O2'
_chemical_formula_weight 397.40
_space_group_crystal_system monoclinic
_space_group_IT_number 4
_space_group_name_Hall 'P 2yb'
_space_group_name_H-M_alt 'P 1 21 1'
_atom_sites_solution_hydrogens geom
_cell_angle_alpha 90
_cell_angle_beta 91.750(9)
_cell_angle_gamma 90
_cell_formula_units_Z 2
_cell_length_a 6.0024(5)
_cell_length_b 19.474(2)
_cell_length_c 8.3531(8)
_cell_measurement_reflns_used 1069
_cell_measurement_temperature 294(2)
_cell_measurement_theta_max 22.4200
_cell_measurement_theta_min 4.0060
_cell_volume 975.94(16)
_computing_cell_refinement 'CrysAlisPro 1.171.40.67a (Rigaku OD, 2019) [1]'
_computing_data_collection 'CrysAlisPro 1.171.40.67a (Rigaku OD, 2019) [1]'
_computing_data_reduction 'CrysAlisPro 1.171.40.67a (Rigaku OD, 2019) [1]'
_computing_molecular_graphics 'ORTEP-3 for Windows (Farrugia, 2012) [4]'
_computing_publication_material 'PLATON (Spek, 2009) [5]'
_computing_structure_refinement '<i>SHELXL2018/3</i> (Sheldrick, 2015b) [3]'
_computing_structure_solution '<i>SHELXT2014/5</i> (Sheldrick, 2015a) [2]'
_diffrn_ambient_temperature 294(2)
_diffrn_measured_fraction_theta_full 0.992
_diffrn_measured_fraction_theta_max 0.992
_diffrn_measurement_device 'four-circle diffractometer'
_diffrn_measurement_device_type 'Xcalibur, Eos'
_diffrn_measurement_method '\w scans'
_diffrn_orient_matrix_type 'CrysAlisPro convention (1999,Acta A55,543-557)'
_diffrn_orient_matrix_UB_11 0.0943408000
_diffrn_orient_matrix_UB_12 -0.0211627000
_diffrn_orient_matrix_UB_13 0.0156322000
_diffrn_orient_matrix_UB_21 0.0698213000
_diffrn_orient_matrix_UB_22 0.0255793000
_diffrn_orient_matrix_UB_23 -0.0321847000
_diffrn_orient_matrix_UB_31 0.0140158000
_diffrn_orient_matrix_UB_32 0.0149849000
_diffrn_orient_matrix_UB_33 0.0770707000
_diffrn_radiation_monochromator graphite
_diffrn_radiation_probe x-ray
_diffrn_radiation_type 'Mo K\a'
_diffrn_radiation_wavelength 0.71073
_diffrn_reflns_av_R_equivalents 0.0285
_diffrn_reflns_av_unetI/netI 0.0518
_diffrn_reflns_Laue_measured_fraction_full 0.992
_diffrn_reflns_Laue_measured_fraction_max 0.992
_diffrn_reflns_limit_h_max 7
_diffrn_reflns_limit_h_min -7
_diffrn_reflns_limit_k_max 14
_diffrn_reflns_limit_k_min -23
_diffrn_reflns_limit_l_max 8
_diffrn_reflns_limit_l_min -9
_diffrn_reflns_number 3430
_diffrn_reflns_point_group_measured_fraction_full 0.638
_diffrn_reflns_point_group_measured_fraction_max 0.638
_diffrn_reflns_theta_full 25.026
_diffrn_reflns_theta_max 25.026
_diffrn_reflns_theta_min 3.214
_diffrn_source 'fine-focus sealed X-ray tube'
_diffrn_source_type 'Enhance (Mo) X-ray Source'
_diffrn_standards_decay_% 0
_diffrn_standards_interval_count 0
_diffrn_standards_interval_time 0
_diffrn_standards_number 0
_exptl_absorpt_coefficient_mu 0.095
_exptl_absorpt_correction_T_max 0.986
_exptl_absorpt_correction_T_min 0.980
_exptl_absorpt_correction_type analytical
_exptl_absorpt_process_details
;
CrysAlisPro 1.171.40.67a (Rigaku Oxford Diffraction, 2019)
Analytical numeric absorption correction using a multifaceted crystal
			model based on expressions derived by R.C. Clark & J.S. Reid.
(Clark, R. C. & Reid, J. S. (1995). Acta Cryst. A51, 887-897)
Empirical absorption correction using spherical harmonics,
 implemented in SCALE3 ABSPACK scaling algorithm.
;
_exptl_crystal_colour colourless
_exptl_crystal_density_diffrn 1.352
_exptl_crystal_description prism
_exptl_crystal_F_000 412
_exptl_crystal_size_max 0.303
_exptl_crystal_size_mid 0.278
_exptl_crystal_size_min 0.215
_refine_diff_density_max 0.131
_refine_diff_density_min -0.199
_refine_diff_density_rms 0.036
_refine_ls_abs_structure_details
;
 Flack x determined using 328 quotients [(I+)-(I-)]/[(I+)+(I-)]
 (Parsons, Flack and Wagner, Acta Cryst. B69 (2013) 249-259).
;
_refine_ls_extinction_coef .
_refine_ls_extinction_method none
_refine_ls_goodness_of_fit_ref 1.010
_refine_ls_hydrogen_treatment constr
_refine_ls_matrix_type full
_refine_ls_number_parameters 271
_refine_ls_number_reflns 2195
_refine_ls_number_restraints 1
_refine_ls_restrained_S_all 1.010
_refine_ls_R_factor_all 0.0631
_refine_ls_R_factor_gt 0.0409
_refine_ls_shift/su_max 0.000
_refine_ls_shift/su_mean 0.000
_refine_ls_structure_factor_coef Fsqd
_refine_ls_weighting_details 'w=1/[\s^2^(Fo^2^)+(0.0302P)^2^] where P=(Fo^2^+2Fc^2^)/3'
_refine_ls_weighting_scheme calc
_refine_ls_wR_factor_gt 0.0733
_refine_ls_wR_factor_ref 0.0832
_reflns_Friedel_coverage 0.246
_reflns_Friedel_fraction_full 0.260
_reflns_Friedel_fraction_max 0.260
_reflns_number_gt 1680
_reflns_number_total 2195
_reflns_threshold_expression 'I > 2\s(I)'
_cod_data_source_file suppl_j_ncrs-2021-0216_suppl.cif
_cod_data_source_block ZKK-12
_cod_original_cell_volume 975.92(17)
_cod_original_sg_symbol_H-M 'P 21'
_cod_database_code 8104659
_shelx_space_group_comment
;
The symmetry employed for this shelxl refinement is uniquely defined
by the following loop, which should always be used as a source of
symmetry information in preference to the above space-group names.
They are only intended as comments.
;

loop_
_space_group_symop_operation_xyz
'x, y, z'
'-x, y+1/2, -z'

loop_
_atom_site_label
_atom_site_type_symbol
_atom_site_fract_x
_atom_site_fract_y
_atom_site_fract_z
_atom_site_U_iso_or_equiv
_atom_site_adp_type
_atom_site_occupancy
_atom_site_site_symmetry_order
_atom_site_calc_flag
_atom_site_refinement_flags_posn
_atom_site_refinement_flags_adp
_atom_site_refinement_flags_occupancy
_atom_site_disorder_assembly
_atom_site_disorder_group
F1 F -0.4207(4) 0.28738(16) 0.1087(3) 0.0791(9) Uani 1 1 d . . . . .
O1 O 0.6332(4) 0.34582(17) 0.7251(3) 0.0543(9) Uani 1 1 d . . . . .
O2 O 1.2532(4) 0.55868(17) 0.4500(4) 0.0591(9) Uani 1 1 d . . . . .
N1 N 0.8934(5) 0.42981(19) 0.7518(4) 0.0410(9) Uani 1 1 d . . . . .
N2 N 0.6280(5) 0.43114(17) 0.5354(4) 0.0374(9) Uani 1 1 d . . . . .
N3 N 0.4484(5) 0.40886(18) 0.4361(4) 0.0419(9) Uani 1 1 d . . . . .
C1 C 0.3085(6) 0.3668(2) 0.4894(5) 0.0432(11) Uani 1 1 d . . . . .
H1 H 0.324181 0.349847 0.593261 0.052 Uiso 1 1 calc R U . . .
C2 C 0.1208(6) 0.3451(2) 0.3843(5) 0.0383(10) Uani 1 1 d . . . . .
C3 C 0.0859(7) 0.3726(2) 0.2318(5) 0.0473(12) Uani 1 1 d . . . . .
H3 H 0.186226 0.404403 0.192823 0.057 Uiso 1 1 calc R U . . .
C4 C -0.0956(7) 0.3531(3) 0.1380(5) 0.0544(13) Uani 1 1 d . . . . .
H4 H -0.120613 0.371454 0.036286 0.065 Uiso 1 1 calc R U . . .
C5 C -0.2381(7) 0.3057(3) 0.1993(5) 0.0518(13) Uani 1 1 d . . . . .
C6 C -0.2093(6) 0.2766(3) 0.3458(5) 0.0508(13) Uani 1 1 d . . . . .
H6 H -0.309460 0.244095 0.382256 0.061 Uiso 1 1 calc R U . . .
C7 C -0.0266(6) 0.2965(2) 0.4396(5) 0.0451(11) Uani 1 1 d . . . . .
H7 H -0.002663 0.277079 0.540383 0.054 Uiso 1 1 calc R U . . .
C8 C 0.7159(6) 0.3977(3) 0.6754(5) 0.0410(11) Uani 1 1 d . . . . .
C9 C 0.9907(6) 0.4836(2) 0.6921(5) 0.0374(10) Uani 1 1 d . . . . .
C10 C 1.1779(6) 0.5125(2) 0.7918(5) 0.0412(11) Uani 1 1 d . . . . .
C11 C 1.2220(7) 0.5821(3) 0.7999(5) 0.0552(13) Uani 1 1 d . . . . .
H11 H 1.132344 0.612730 0.741724 0.066 Uiso 1 1 calc R U . . .
C12 C 1.3981(8) 0.6065(3) 0.8937(6) 0.0686(16) Uani 1 1 d . . . . .
H12 H 1.426222 0.653441 0.898224 0.082 Uiso 1 1 calc R U . . .
C13 C 1.5313(7) 0.5623(3) 0.9797(6) 0.0654(15) Uani 1 1 d . . . . .
H13 H 1.652549 0.578989 1.039870 0.078 Uiso 1 1 calc R U . . .
C14 C 1.4860(7) 0.4932(3) 0.9774(6) 0.0594(14) Uani 1 1 d . . . . .
H14 H 1.573843 0.463213 1.038699 0.071 Uiso 1 1 calc R U . . .
C15 C 1.3099(6) 0.4681(3) 0.8842(5) 0.0493(12) Uani 1 1 d . . . . .
H15 H 1.279576 0.421298 0.883255 0.059 Uiso 1 1 calc R U . . .
C16 C 0.7334(6) 0.4853(2) 0.4729(5) 0.0374(10) Uani 1 1 d . . . . .
H16 H 0.676756 0.504300 0.377982 0.045 Uiso 1 1 calc R U . . .
C17 C 0.9192(6) 0.5135(2) 0.5426(4) 0.0351(10) Uani 1 1 d . . . . .
C18 C 1.0509(6) 0.5639(2) 0.4506(5) 0.0398(10) Uani 1 1 d . . . . .
C19 C 0.9352(6) 0.6188(2) 0.3553(5) 0.0372(10) Uani 1 1 d . . . . .
C20 C 1.0452(7) 0.6474(3) 0.2296(5) 0.0544(13) Uani 1 1 d . . . . .
H20 H 1.185055 0.630978 0.203635 0.065 Uiso 1 1 calc R U . . .
C21 C 0.9491(9) 0.7003(3) 0.1416(6) 0.0667(15) Uani 1 1 d . . . . .
H21 H 1.023022 0.719103 0.055728 0.080 Uiso 1 1 calc R U . . .
C22 C 0.7424(8) 0.7251(3) 0.1819(6) 0.0597(14) Uani 1 1 d . . . . .
H22 H 0.678019 0.761289 0.124294 0.072 Uiso 1 1 calc R U . . .
C23 C 0.6341(7) 0.6969(2) 0.3049(6) 0.0529(13) Uani 1 1 d . . . . .
H23 H 0.494585 0.713686 0.330536 0.064 Uiso 1 1 calc R U . . .
C24 C 0.7271(6) 0.6434(2) 0.3939(5) 0.0423(11) Uani 1 1 d . . . . .
H24 H 0.650722 0.624309 0.478349 0.051 Uiso 1 1 calc R U . . .

loop_
_atom_site_aniso_label
_atom_site_aniso_U_11
_atom_site_aniso_U_22
_atom_site_aniso_U_33
_atom_site_aniso_U_23
_atom_site_aniso_U_13
_atom_site_aniso_U_12
F1 0.0661(15) 0.092(2) 0.0774(18) -0.0084(19) -0.0322(13) -0.0150(18)
O1 0.0567(17) 0.047(2) 0.0586(19) 0.0167(17) -0.0096(15) -0.0146(18)
O2 0.0340(15) 0.061(2) 0.083(2) 0.026(2) 0.0023(14) 0.0018(17)
N1 0.0384(17) 0.039(2) 0.045(2) 0.0015(19) -0.0038(16) -0.0039(18)
N2 0.0383(17) 0.033(2) 0.0409(19) 0.0023(18) -0.0029(16) -0.0007(18)
N3 0.0379(18) 0.038(2) 0.050(2) 0.0003(19) -0.0064(17) -0.0034(19)
C1 0.041(2) 0.044(3) 0.045(2) 0.002(2) -0.001(2) 0.002(2)
C2 0.038(2) 0.034(3) 0.043(2) -0.007(2) -0.0011(19) 0.003(2)
C3 0.052(2) 0.042(3) 0.048(3) 0.007(2) 0.002(2) -0.003(2)
C4 0.061(3) 0.059(4) 0.042(3) 0.001(3) -0.013(2) 0.007(3)
C5 0.044(2) 0.056(4) 0.054(3) -0.014(3) -0.017(2) 0.004(3)
C6 0.045(2) 0.053(3) 0.055(3) 0.001(3) -0.003(2) -0.011(2)
C7 0.047(2) 0.044(3) 0.044(2) 0.000(2) -0.004(2) 0.000(2)
C8 0.040(2) 0.041(3) 0.042(2) 0.006(2) 0.001(2) 0.001(2)
C9 0.0336(19) 0.036(3) 0.043(2) -0.002(2) 0.0009(18) 0.005(2)
C10 0.042(2) 0.039(3) 0.043(2) -0.002(2) -0.0012(19) 0.001(2)
C11 0.060(3) 0.042(3) 0.063(3) -0.004(3) -0.013(2) 0.002(3)
C12 0.077(3) 0.052(4) 0.076(4) -0.007(3) -0.014(3) -0.021(3)
C13 0.054(3) 0.074(4) 0.068(3) -0.016(3) -0.014(2) -0.011(3)
C14 0.057(3) 0.059(4) 0.061(3) -0.001(3) -0.018(2) 0.005(3)
C15 0.052(2) 0.043(3) 0.053(3) -0.001(2) -0.009(2) 0.003(2)
C16 0.040(2) 0.030(3) 0.042(2) 0.006(2) 0.0006(18) 0.005(2)
C17 0.0325(19) 0.032(3) 0.040(2) 0.004(2) -0.0005(17) 0.002(2)
C18 0.038(2) 0.033(3) 0.048(2) 0.000(2) -0.0033(19) -0.002(2)
C19 0.033(2) 0.041(3) 0.037(2) 0.003(2) -0.0029(18) -0.004(2)
C20 0.049(3) 0.056(4) 0.058(3) 0.012(3) -0.002(2) -0.007(3)
C21 0.086(4) 0.062(4) 0.052(3) 0.024(3) -0.006(3) -0.008(3)
C22 0.078(4) 0.036(3) 0.063(3) 0.007(3) -0.026(3) 0.001(3)
C23 0.049(3) 0.035(3) 0.074(4) -0.003(3) -0.015(2) 0.006(3)
C24 0.043(2) 0.034(3) 0.050(3) 0.003(2) 0.001(2) -0.004(2)

loop_
_atom_type_symbol
_atom_type_description
_atom_type_scat_dispersion_real
_atom_type_scat_dispersion_imag
_atom_type_scat_source
C C 0.0033 0.0016 'International Tables Vol C Tables 4.2.6.8 and 6.1.1.4'
H H 0.0000 0.0000 'International Tables Vol C Tables 4.2.6.8 and 6.1.1.4'
F F 0.0171 0.0103 'International Tables Vol C Tables 4.2.6.8 and 6.1.1.4'
N N 0.0061 0.0033 'International Tables Vol C Tables 4.2.6.8 and 6.1.1.4'
O O 0.0106 0.0060 'International Tables Vol C Tables 4.2.6.8 and 6.1.1.4'

loop_
_exptl_crystal_face_index_h
_exptl_crystal_face_index_k
_exptl_crystal_face_index_l
_exptl_crystal_face_perp_dist
0 10 11 0.1184
8 10 -1 0.1213
-1 27 -1 0.0685
2 26 -1 0.0804
8 -6 1 0.1189
0 -10 -11 0.1104
0 -14 -10 0.1208
-5 23 1 0.0949
5 -21 2 0.1517
-6 -18 1 0.1349
-6 -13 6 0.1302
1 -23 6 0.0941
-8 5 -2 0.1541

loop_
_geom_angle_atom_site_label_1
_geom_angle_atom_site_label_2
_geom_angle_atom_site_label_3
_geom_angle
_geom_angle_site_symmetry_1
_geom_angle_site_symmetry_3
C9 N1 C8 122.4(3) . .
C16 N2 N3 112.0(3) . .
C16 N2 C8 120.7(3) . .
N3 N2 C8 126.9(3) . .
C1 N3 N2 119.8(3) . .
N3 C1 C2 118.7(4) . .
N3 C1 H1 120.6 . .
C2 C1 H1 120.6 . .
C7 C2 C3 119.2(4) . .
C7 C2 C1 118.9(4) . .
C3 C2 C1 121.9(4) . .
C4 C3 C2 120.6(4) . .
C4 C3 H3 119.7 . .
C2 C3 H3 119.7 . .
C5 C4 C3 117.8(4) . .
C5 C4 H4 121.1 . .
C3 C4 H4 121.1 . .
C6 C5 F1 118.1(4) . .
C6 C5 C4 123.8(4) . .
F1 C5 C4 118.1(4) . .
C5 C6 C7 118.1(4) . .
C5 C6 H6 120.9 . .
C7 C6 H6 120.9 . .
C6 C7 C2 120.4(4) . .
C6 C7 H7 119.8 . .
C2 C7 H7 119.8 . .
O1 C8 N1 122.8(4) . .
O1 C8 N2 121.3(4) . .
N1 C8 N2 115.8(4) . .
N1 C9 C17 122.3(4) . .
N1 C9 C10 115.3(4) . .
C17 C9 C10 122.4(4) . .
C11 C10 C15 118.5(4) . .
C11 C10 C9 122.5(4) . .
C15 C10 C9 118.9(4) . .
C12 C11 C10 120.5(4) . .
C12 C11 H11 119.8 . .
C10 C11 H11 119.8 . .
C13 C12 C11 120.5(5) . .
C13 C12 H12 119.7 . .
C11 C12 H12 119.7 . .
C12 C13 C14 119.9(4) . .
C12 C13 H13 120.1 . .
C14 C13 H13 120.1 . .
C13 C14 C15 120.1(4) . .
C13 C14 H14 119.9 . .
C15 C14 H14 119.9 . .
C14 C15 C10 120.4(4) . .
C14 C15 H15 119.8 . .
C10 C15 H15 119.8 . .
N2 C16 C17 122.8(4) . .
N2 C16 H16 118.6 . .
C17 C16 H16 118.6 . .
C16 C17 C9 115.5(4) . .
C16 C17 C18 119.2(3) . .
C9 C17 C18 124.6(3) . .
O2 C18 C17 119.5(4) . .
O2 C18 C19 120.3(4) . .
C17 C18 C19 120.1(3) . .
C20 C19 C24 119.7(4) . .
C20 C19 C18 118.1(4) . .
C24 C19 C18 122.2(4) . .
C19 C20 C21 120.4(4) . .
C19 C20 H20 119.8 . .
C21 C20 H20 119.8 . .
C20 C21 C22 119.6(5) . .
C20 C21 H21 120.2 . .
C22 C21 H21 120.2 . .
C23 C22 C21 120.0(5) . .
C23 C22 H22 120.0 . .
C21 C22 H22 120.0 . .
C22 C23 C24 121.3(4) . .
C22 C23 H23 119.4 . .
C24 C23 H23 119.4 . .
C19 C24 C23 119.1(4) . .
C19 C24 H24 120.5 . .
C23 C24 H24 120.5 . .

loop_
_geom_bond_atom_site_label_1
_geom_bond_atom_site_label_2
_geom_bond_distance
_geom_bond_site_symmetry_2
F1 C5 1.361(4) .
O1 C8 1.205(5) .
O2 C18 1.219(4) .
N1 C9 1.306(5) .
N1 C8 1.375(5) .
N2 C16 1.344(5) .
N2 N3 1.408(4) .
N2 C8 1.426(5) .
N3 C1 1.264(5) .
C1 C2 1.469(5) .
C1 H1 0.9300 .
C2 C7 1.385(5) .
C2 C3 1.391(5) .
C3 C4 1.376(5) .
C3 H3 0.9300 .
C4 C5 1.368(6) .
C4 H4 0.9300 .
C5 C6 1.355(6) .
C6 C7 1.383(5) .
C6 H6 0.9300 .
C7 H7 0.9300 .
C9 C17 1.431(5) .
C9 C10 1.489(5) .
C10 C11 1.383(6) .
C10 C15 1.390(5) .
C11 C12 1.381(6) .
C11 H11 0.9300 .
C12 C13 1.364(6) .
C12 H12 0.9300 .
C13 C14 1.373(7) .
C13 H13 0.9300 .
C14 C15 1.383(5) .
C14 H14 0.9300 .
C15 H15 0.9300 .
C16 C17 1.358(5) .
C16 H16 0.9300 .
C17 C18 1.489(5) .
C18 C19 1.492(5) .
C19 C20 1.375(6) .
C19 C24 1.386(5) .
C20 C21 1.382(6) .
C20 H20 0.9300 .
C21 C22 1.383(7) .
C21 H21 0.9300 .
C22 C23 1.349(7) .
C22 H22 0.9300 .
C23 C24 1.388(6) .
C23 H23 0.9300 .
C24 H24 0.9300 .

loop_
_geom_hbond_atom_site_label_D
_geom_hbond_atom_site_label_H
_geom_hbond_atom_site_label_A
_geom_hbond_distance_DH
_geom_hbond_distance_HA
_geom_hbond_distance_DA
_geom_hbond_angle_DHA
_geom_hbond_site_symmetry_A
_geom_hbond_publ_flag
C1 H1 O1 0.93 2.13 2.758(5) 124 . yes
C22 H22 F1 0.93 2.50 3.287(6) 143 2_555 yes
C7 H7 Cg4 0.93 2.76 3.599(4) 150 2_646 yes
C13 H13 Cg4 0.93 2.83 3.674(5) 151 1_656 yes

loop_
_geom_torsion_atom_site_label_1
_geom_torsion_atom_site_label_2
_geom_torsion_atom_site_label_3
_geom_torsion_atom_site_label_4
_geom_torsion
_geom_torsion_site_symmetry_1
_geom_torsion_site_symmetry_2
_geom_torsion_site_symmetry_3
_geom_torsion_site_symmetry_4
C16 N2 N3 C1 -167.5(4) . . . .
C8 N2 N3 C1 20.6(5) . . . .
N2 N3 C1 C2 179.1(3) . . . .
N3 C1 C2 C7 176.9(4) . . . .
N3 C1 C2 C3 -3.8(6) . . . .
C7 C2 C3 C4 1.6(6) . . . .
C1 C2 C3 C4 -177.8(4) . . . .
C2 C3 C4 C5 -0.5(6) . . . .
C3 C4 C5 C6 -0.7(7) . . . .
C3 C4 C5 F1 178.5(4) . . . .
F1 C5 C6 C7 -178.4(4) . . . .
C4 C5 C6 C7 0.8(7) . . . .
C5 C6 C7 C2 0.3(6) . . . .
C3 C2 C7 C6 -1.5(6) . . . .
C1 C2 C7 C6 177.9(4) . . . .
C9 N1 C8 O1 175.6(4) . . . .
C9 N1 C8 N2 -6.7(5) . . . .
C16 N2 C8 O1 -173.9(4) . . . .
N3 N2 C8 O1 -2.5(6) . . . .
C16 N2 C8 N1 8.5(5) . . . .
N3 N2 C8 N1 179.8(3) . . . .
C8 N1 C9 C17 0.3(6) . . . .
C8 N1 C9 C10 179.1(4) . . . .
N1 C9 C10 C11 -145.1(4) . . . .
C17 C9 C10 C11 33.7(6) . . . .
N1 C9 C10 C15 33.0(5) . . . .
C17 C9 C10 C15 -148.2(4) . . . .
C15 C10 C11 C12 2.2(7) . . . .
C9 C10 C11 C12 -179.8(4) . . . .
C10 C11 C12 C13 0.0(8) . . . .
C11 C12 C13 C14 -2.1(8) . . . .
C12 C13 C14 C15 2.0(8) . . . .
C13 C14 C15 C10 0.2(7) . . . .
C11 C10 C15 C14 -2.3(6) . . . .
C9 C10 C15 C14 179.6(4) . . . .
N3 N2 C16 C17 -176.3(3) . . . .
C8 N2 C16 C17 -3.8(6) . . . .
N2 C16 C17 C9 -2.8(6) . . . .
N2 C16 C17 C18 168.0(3) . . . .
N1 C9 C17 C16 4.7(6) . . . .
C10 C9 C17 C16 -174.0(4) . . . .
N1 C9 C17 C18 -165.5(4) . . . .
C10 C9 C17 C18 15.8(6) . . . .
C16 C17 C18 O2 -134.2(4) . . . .
C9 C17 C18 O2 35.6(6) . . . .
C16 C17 C18 C19 43.6(5) . . . .
C9 C17 C18 C19 -146.6(4) . . . .
O2 C18 C19 C20 21.3(6) . . . .
C17 C18 C19 C20 -156.5(4) . . . .
O2 C18 C19 C24 -155.8(4) . . . .
C17 C18 C19 C24 26.4(6) . . . .
C24 C19 C20 C21 -0.2(7) . . . .
C18 C19 C20 C21 -177.4(4) . . . .
C19 C20 C21 C22 0.9(7) . . . .
C20 C21 C22 C23 -1.1(7) . . . .
C21 C22 C23 C24 0.6(7) . . . .
C20 C19 C24 C23 -0.3(6) . . . .
C18 C19 C24 C23 176.8(4) . . . .
C22 C23 C24 C19 0.1(6) . . . .

loop_
_exptl_oxdiff_crystal_face_indexfrac_h
_exptl_oxdiff_crystal_face_indexfrac_k
_exptl_oxdiff_crystal_face_indexfrac_l
_exptl_oxdiff_crystal_face_x
_exptl_oxdiff_crystal_face_y
_exptl_oxdiff_crystal_face_z
0.2829 10.1473 10.9151 -0.0174 -0.0720 0.9973
7.8303 10.4110 -0.5804 0.5093 0.8317 0.2210
-1.0030 27.2243 -0.5627 -0.6796 0.6445 0.3505
2.2761 26.3313 -1.1457 -0.3604 0.8693 0.3382
8.1820 -5.7829 1.3621 0.9156 0.3795 0.1330
-0.0194 -10.4706 -10.8771 0.0497 0.0809 -0.9955
-0.0872 -13.7364 -10.1837 0.1233 -0.0297 -0.9919
-4.8100 22.5661 0.6336 -0.9214 0.2210 0.3196
5.2091 -21.1906 1.6548 0.9658 -0.2316 -0.1170
-6.4893 -17.5308 1.0741 -0.2244 -0.9361 -0.2709
-6.2445 -12.5053 6.1320 -0.2286 -0.9532 0.1977
0.5777 -23.3307 6.1290 0.6441 -0.7537 0.1309
-8.1714 5.4763 -1.6261 -0.9122 -0.3781 -0.1578
